data_1561620
loop_
_publ_author_name
'Prakash, Jai'
'Mesbah, Adel'
'Beard, Jessica C.'
'Malliakas, Christos D.'
'Ibers, James A.'

_publ_section_title
;
 Syntheses, crystal structures, and resistivities of the two new ternary
 uranium selenides, Er3USe8 and Yb3USe8
;
_journal_name_full 'Journal of Solid State Chemistry'
_journal_page_first 90
_journal_page_last 94
_journal_paper_doi 10.1016/j.jssc.2015.10.003
_journal_volume 233
_journal_year 2016
_chemical_formula_sum 'Se8 U Yb3'
_chemical_formula_weight 1388.83
_chemical_name_common Yb3USe8
_space_group_crystal_system orthorhombic
_space_group_IT_number 57
_space_group_name_Hall '-P 2c 2b'
_space_group_name_H-M_alt 'P b c m'
_atom_sites_solution_hydrogens .
_atom_sites_solution_primary direct
_atom_sites_solution_secondary difmap
_cell_angle_alpha 90
_cell_angle_beta 90
_cell_angle_gamma 90
_cell_formula_units_Z 1
_cell_length_a 6.9937(2)
_cell_length_b 7.4807(2)
_cell_length_c 5.4967(2)
_cell_measurement_reflns_used 4190
_cell_measurement_temperature 100(2)
_cell_measurement_theta_max 33.24
_cell_measurement_theta_min 3.99
_cell_volume 287.575(15)
_computing_cell_refinement 'Bruker SAINT'
_computing_data_collection 'Bruker APEX2'
_computing_data_reduction 'Bruker SAINT'
_computing_molecular_graphics 'Bruker SHELXTL'
_computing_publication_material 'Bruker SHELXTL'
_computing_structure_refinement 'SHELXL-2014/6 (Sheldrick, 2014)'
_computing_structure_solution 'SHELXL-2012/1 (Sheldrick, 2012)'
_diffrn_ambient_temperature 100(2)
_diffrn_measured_fraction_theta_full 0.993
_diffrn_measured_fraction_theta_max 0.997
_diffrn_measurement_device_type 'Bruker APEX-II CCD'
_diffrn_measurement_method '\f and \w scans'
_diffrn_radiation_type MoK\a
_diffrn_radiation_wavelength 0.71073
_diffrn_reflns_av_R_equivalents 0.0253
_diffrn_reflns_av_unetI/netI 0.0141
_diffrn_reflns_Laue_measured_fraction_full 0.993
_diffrn_reflns_Laue_measured_fraction_max 0.997
_diffrn_reflns_limit_h_max 10
_diffrn_reflns_limit_h_min -10
_diffrn_reflns_limit_k_max 11
_diffrn_reflns_limit_k_min -11
_diffrn_reflns_limit_l_max 8
_diffrn_reflns_limit_l_min -8
_diffrn_reflns_number 5704
_diffrn_reflns_point_group_measured_fraction_full 0.993
_diffrn_reflns_point_group_measured_fraction_max 0.997
_diffrn_reflns_theta_full 25.242
_diffrn_reflns_theta_max 33.115
_diffrn_reflns_theta_min 3.989
_diffrn_source 'fine-focus sealed tube'
_exptl_absorpt_coefficient_mu 63.455
_exptl_absorpt_correction_T_max 0.12486
_exptl_absorpt_correction_T_min 0.06305
_exptl_absorpt_correction_type numerical
_exptl_absorpt_process_details 'face indexed (SADABS; Sheldrick, 2012/1)'
_exptl_crystal_colour black
_exptl_crystal_density_diffrn 8.019
_exptl_crystal_density_method 'not measured'
_exptl_crystal_description plate
_exptl_crystal_F_000 574
_exptl_crystal_size_max 0.071
_exptl_crystal_size_mid 0.066
_exptl_crystal_size_min 0.059
_refine_diff_density_max 1.512
_refine_diff_density_min -1.297
_refine_diff_density_rms 0.273
_refine_ls_extinction_coef 0.0092(4)
_refine_ls_extinction_expression Fc^*^=kFc[1+0.001xFc^2^\l^3^/sin(2\q)]^-1/4^
_refine_ls_extinction_method SHELXL
_refine_ls_goodness_of_fit_ref 1.728
_refine_ls_hydrogen_treatment undef
_refine_ls_matrix_type full
_refine_ls_number_parameters 19
_refine_ls_number_reflns 600
_refine_ls_number_restraints 0
_refine_ls_restrained_S_all 1.728
_refine_ls_R_factor_all 0.0139
_refine_ls_R_factor_gt 0.0134
_refine_ls_shift/su_max 0.000
_refine_ls_shift/su_mean 0.000
_refine_ls_structure_factor_coef Fsqd
_refine_ls_weighting_details 'w=1/[\s^2^(Fo^2^)+(0.0094P)^2^] where P=(1.0000Fo^2^+0.0000Fc^2^)'
_refine_ls_weighting_scheme calc
_refine_ls_wR_factor_gt 0.0315
_refine_ls_wR_factor_ref 0.0317
_reflns_Friedel_coverage 0.000
_reflns_Friedel_fraction_full .
_reflns_Friedel_fraction_max .
_reflns_number_gt 588
_reflns_number_total 600
_reflns_threshold_expression 'I > 2\s(I)'
_cod_data_source_file JSSC-2016-233-90.cif
_cod_data_source_block Yb3USe8
_cod_depositor_comments
;
The following automatic conversions were performed:

data item '_exptl_crystal_density_meas' value 'not measured' was
changed to '?' -- the value is perceived as not measured.

Automatic conversion script
Id: cif_fix_values 8369 2020-08-20 11:38:08Z andrius 
;
_cod_database_code 1561620
_shelx_space_group_comment
;
The symmetry employed for this shelxl refinement is uniquely defined
by the following loop, which should always be used as a source of
symmetry information in preference to the above space-group names.
They are only intended as comments.
;
_shelxl_version_number 2014/6

loop_
_space_group_symop_operation_xyz
'x, y, z'
'-x, -y, z+1/2'
'x, -y+1/2, -z'
'-x, y+1/2, -z+1/2'
'-x, -y, -z'
'x, y, -z-1/2'
'-x, y-1/2, z'
'x, -y-1/2, z-1/2'

loop_
_atom_site_label
_atom_site_type_symbol
_atom_site_fract_x
_atom_site_fract_y
_atom_site_fract_z
_atom_site_U_iso_or_equiv
_atom_site_adp_type
_atom_site_occupancy
_atom_site_site_symmetry_order
_atom_site_calc_flag
_atom_site_refinement_flags_posn
_atom_site_refinement_flags_adp
_atom_site_refinement_flags_occupancy
_atom_site_disorder_assembly
_atom_site_disorder_group
U1 U 0.24933(2) 0.05485(2) 0.2500 0.00735(6) Uani 0.25 2 d S T P . .
Yb1 Yb 0.24933(2) 0.05485(2) 0.2500 0.00735(6) Uani 0.75 2 d S T P . .
Se1 Se 0.11865(5) 0.40677(5) 0.2500 0.00700(8) Uani 1 2 d S T P . .
Se2 Se 0.56912(5) 0.2500 0.0000 0.00969(8) Uani 1 2 d S T P . .

loop_
_atom_site_aniso_label
_atom_site_aniso_U_11
_atom_site_aniso_U_22
_atom_site_aniso_U_33
_atom_site_aniso_U_23
_atom_site_aniso_U_13
_atom_site_aniso_U_12
U1 0.00672(9) 0.00825(9) 0.00709(9) 0.000 0.000 -0.00017(4)
Yb1 0.00672(9) 0.00825(9) 0.00709(9) 0.000 0.000 -0.00017(4)
Se1 0.00587(15) 0.00877(15) 0.00636(15) 0.000 0.000 0.00082(12)
Se2 0.00572(15) 0.00730(15) 0.01607(18) -0.00066(12) 0.000 0.000

loop_
_atom_type_symbol
_atom_type_description
_atom_type_scat_dispersion_real
_atom_type_scat_dispersion_imag
_atom_type_scat_source
Se Se -0.0929 2.2259 'International Tables Vol C Tables 4.2.6.8 and 6.1.1.4'
Yb Yb -0.3850 5.5486 'International Tables Vol C Tables 4.2.6.8 and 6.1.1.4'
U U -9.6767 9.6646 'International Tables Vol C Tables 4.2.6.8 and 6.1.1.4'

loop_
_geom_angle_atom_site_label_1
_geom_angle_atom_site_label_2
_geom_angle_atom_site_label_3
_geom_angle
_geom_angle_site_symmetry_1
_geom_angle_site_symmetry_3
Se1 U1 Se1 94.145(7) . 7
Se1 U1 Se1 78.686(8) . 3
Se1 U1 Se1 75.558(7) 7 3
Se1 U1 Se1 78.686(8) . 3_556
Se1 U1 Se1 75.558(7) 7 3_556
Se1 U1 Se1 141.568(14) 3 3_556
Se1 U1 Se2 150.635(3) . 5_655
Se1 U1 Se2 95.148(9) 7 5_655
Se1 U1 Se2 76.793(8) 3 5_655
Se1 U1 Se2 130.643(8) 3_556 5_655
Se1 U1 Se2 150.635(3) . 2_655
Se1 U1 Se2 95.148(9) 7 2_655
Se1 U1 Se2 130.643(8) 3 2_655
Se1 U1 Se2 76.793(8) 3_556 2_655
Se2 U1 Se2 55.532(5) 5_655 2_655
Se1 U1 Se2 77.586(8) . 6_556
Se1 U1 Se2 151.177(5) 7 6_556
Se1 U1 Se2 128.160(8) 3 6_556
Se1 U1 Se2 75.750(7) 3_556 6_556
Se2 U1 Se2 105.567(5) 5_655 6_556
Se2 U1 Se2 80.915(4) 2_655 6_556
Se1 U1 Se2 77.586(8) . .
Se1 U1 Se2 151.177(5) 7 .
Se1 U1 Se2 75.750(8) 3 .
Se1 U1 Se2 128.160(8) 3_556 .
Se2 U1 Se2 80.915(4) 5_655 .
Se2 U1 Se2 105.567(5) 2_655 .
Se2 U1 Se2 54.452(6) 6_556 .
Se1 U1 Yb1 46.537(4) . 3_556
Se1 U1 Yb1 106.732(5) 7 3_556
Se1 U1 Yb1 125.126(9) 3 3_556
Se1 U1 Yb1 44.023(7) 3_556 3_556
Se2 U1 Yb1 151.914(6) 5_655 3_556
Se2 U1 Yb1 104.101(3) 2_655 3_556
Se2 U1 Yb1 48.126(5) 6_556 3_556
Se2 U1 Yb1 87.688(4) . 3_556
Se1 U1 U1 46.537(4) . 3_556
Se1 U1 U1 106.732(5) 7 3_556
Se1 U1 U1 125.126(9) 3 3_556
Se1 U1 U1 44.023(7) 3_556 3_556
Se2 U1 U1 151.914(6) 5_655 3_556
Se2 U1 U1 104.101(3) 2_655 3_556
Se2 U1 U1 48.126(5) 6_556 3_556
Se2 U1 U1 87.688(4) . 3_556
Yb1 U1 U1 0.0 3_556 3_556
Se1 U1 U1 46.537(4) . 3
Se1 U1 U1 106.732(5) 7 3
Se1 U1 U1 44.023(7) 3 3
Se1 U1 U1 125.126(9) 3_556 3
Se2 U1 U1 104.101(3) 5_655 3
Se2 U1 U1 151.914(6) 2_655 3
Se2 U1 U1 87.688(4) 6_556 3
Se2 U1 U1 48.126(5) . 3
Yb1 U1 U1 86.5 3_556 3
U1 U1 U1 86.536(6) 3_556 3
Se1 U1 Yb1 46.537(4) . 3
Se1 U1 Yb1 106.732(5) 7 3
Se1 U1 Yb1 44.023(7) 3 3
Se1 U1 Yb1 125.126(9) 3_556 3
Se2 U1 Yb1 104.101(3) 5_655 3
Se2 U1 Yb1 151.914(6) 2_655 3
Se2 U1 Yb1 87.688(4) 6_556 3
Se2 U1 Yb1 48.126(5) . 3
Yb1 U1 Yb1 86.536(6) 3_556 3
U1 U1 Yb1 86.536(6) 3_556 3
U1 U1 Yb1 0.000(5) 3 3
U1 Se1 Yb1 132.4 . 7_565
U1 Se1 U1 132.432(13) . 7_565
Yb1 Se1 U1 0.0 7_565 7_565
U1 Se1 Yb1 89.4 . 3_556
Yb1 Se1 Yb1 104.443(7) 7_565 3_556
U1 Se1 Yb1 104.443(7) 7_565 3_556
U1 Se1 U1 89.440(8) . 3_556
Yb1 Se1 U1 104.4 7_565 3_556
U1 Se1 U1 104.443(7) 7_565 3_556
Yb1 Se1 U1 0.0 3_556 3_556
U1 Se1 U1 89.440(8) . 3
Yb1 Se1 U1 104.4 7_565 3
U1 Se1 U1 104.443(7) 7_565 3
Yb1 Se1 U1 141.6 3_556 3
U1 Se1 U1 141.567(14) 3_556 3
U1 Se1 Yb1 89.4 . 3
Yb1 Se1 Yb1 104.443(7) 7_565 3
U1 Se1 Yb1 104.443(7) 7_565 3
Yb1 Se1 Yb1 141.567(14) 3_556 3
U1 Se1 Yb1 141.567(14) 3_556 3
U1 Se1 Yb1 0.000(5) 3 3
Se2 Se2 Se2 180.0 6_556 6
Se2 Se2 Yb1 62.234(2) 6_556 7_665
Se2 Se2 Yb1 117.766(2) 6 7_665
Se2 Se2 U1 62.234(2) 6_556 7_665
Se2 Se2 U1 117.766(2) 6 7_665
Yb1 Se2 U1 0.0 7_665 7_665
Se2 Se2 U1 117.766(2) 6_556 5_655
Se2 Se2 U1 62.234(2) 6 5_655
Yb1 Se2 U1 129.0 7_665 5_655
U1 Se2 U1 129.009(14) 7_665 5_655
Se2 Se2 Yb1 117.766(2) 6_556 5_655
Se2 Se2 Yb1 62.234(2) 6 5_655
Yb1 Se2 Yb1 129.009(14) 7_665 5_655
U1 Se2 Yb1 129.009(14) 7_665 5_655
U1 Se2 Yb1 0.000(4) 5_655 5_655
Se2 Se2 U1 117.226(3) 6_556 3
Se2 Se2 U1 62.773(3) 6 3
Yb1 Se2 U1 99.1 7_665 3
U1 Se2 U1 99.084(4) 7_665 3
U1 Se2 U1 118.891(5) 5_655 3
Yb1 Se2 U1 118.9 5_655 3
Se2 Se2 Yb1 117.226(3) 6_556 3
Se2 Se2 Yb1 62.773(3) 6 3
Yb1 Se2 Yb1 99.084(4) 7_665 3
U1 Se2 Yb1 99.084(4) 7_665 3
U1 Se2 Yb1 118.891(5) 5_655 3
Yb1 Se2 Yb1 118.891(5) 5_655 3
U1 Se2 Yb1 0.000(6) 3 3
Se2 Se2 U1 62.774(3) 6_556 .
Se2 Se2 U1 117.226(3) 6 .
Yb1 Se2 U1 118.9 7_665 .
U1 Se2 U1 118.891(5) 7_665 .
U1 Se2 U1 99.084(4) 5_655 .
Yb1 Se2 U1 99.1 5_655 .
U1 Se2 U1 83.747(10) 3 .
Yb1 Se2 U1 83.7 3 .

loop_
_geom_bond_atom_site_label_1
_geom_bond_atom_site_label_2
_geom_bond_distance
_geom_bond_site_symmetry_2
U1 Se1 2.7867(4) .
U1 Se1 2.8018(4) 7
U1 Se1 2.91051(15) 3
U1 Se1 2.91051(15) 3_556
U1 Se2 2.9498(2) 5_655
U1 Se2 2.9498(2) 2_655
U1 Se2 3.0036(3) 6_556
U1 Se2 3.0036(3) .
U1 Yb1 4.0098(2) 3_556
U1 U1 4.0098(2) 3_556
U1 U1 4.0098(2) 3
U1 Yb1 4.0098(2) 3
Se1 Yb1 2.8018(4) 7_565
Se1 U1 2.8018(4) 7_565
Se1 Yb1 2.91052(16) 3_556
Se1 U1 2.91052(16) 3_556
Se1 U1 2.91052(15) 3
Se1 Yb1 2.91052(15) 3
Se2 Se2 2.74835(10) 6_556
Se2 Se2 2.74835(10) 6
Se2 Yb1 2.9498(2) 7_665
Se2 U1 2.9498(2) 7_665
Se2 U1 2.9498(2) 5_655
Se2 Yb1 2.9498(2) 5_655
Se2 U1 3.0036(3) 3
Se2 Yb1 3.0036(3) 3
